data_8104692
loop_
_publ_author_name
'Du, Chao-Jun'
'Niu, De-Long'
'Zheng, Shi-Li'
'Zeng, Yan'

_publ_section_title
;
 The crystal structure of 2-amino-5-nitroanilinium iodide monohydrate,
 C6H8IN3O2
;
_journal_issue 4
_journal_name_full 'Zeitschrift f\"ur Kristallographie - New Crystal Structures'
_journal_page_first 725
_journal_page_last 726
_journal_paper_doi 10.1515/ncrs-2021-0058
_journal_volume 236
_journal_year 2021
_chemical_formula_moiety 'C6 H8 N3 O2, I, H2 O'
_chemical_formula_sum 'C6 H10 I N3 O3'
_chemical_formula_weight 299.07
_space_group_crystal_system monoclinic
_space_group_IT_number 14
_space_group_name_Hall '-P 2yn'
_space_group_name_H-M_alt 'P 1 21/n 1'
_atom_sites_solution_hydrogens mixed
_cell_angle_alpha 90
_cell_angle_beta 112.1140(10)
_cell_angle_gamma 90
_cell_formula_units_Z 4
_cell_length_a 7.0704(3)
_cell_length_b 15.7781(6)
_cell_length_c 9.1495(4)
_cell_measurement_reflns_used 9154
_cell_measurement_temperature 150(2)
_cell_measurement_theta_max 26.37
_cell_measurement_theta_min 2.58
_cell_volume 945.61(7)
_computing_cell_refinement 'SAINT v8.37A (Bruker, 2015) [1]'
_computing_data_collection 'Bruker APEX-II'
_computing_data_reduction 'SAINT v8.37A (Bruker, 2015) [1]'
_computing_molecular_graphics 'Olex2 1.3 (Dolomanov et al., 2009) [2]'
_computing_publication_material 'Olex2 1.3 (Dolomanov et al., 2009) [2]'
_computing_structure_refinement 'SHELXL 2018/3 (Sheldrick, 2015) [3]'
_computing_structure_solution 'SHELXT 2018/2 (Sheldrick, 2018) [4]'
_diffrn_ambient_temperature 150.01
_diffrn_measured_fraction_theta_full 0.999
_diffrn_measured_fraction_theta_max 0.999
_diffrn_measurement_device_type 'Bruker APEX-II CCD'
_diffrn_measurement_method '\f and \w scans'
_diffrn_radiation_type MoK\a
_diffrn_radiation_wavelength 0.71073
_diffrn_reflns_av_R_equivalents 0.0243
_diffrn_reflns_av_unetI/netI 0.0149
_diffrn_reflns_Laue_measured_fraction_full 0.999
_diffrn_reflns_Laue_measured_fraction_max 0.999
_diffrn_reflns_limit_h_max 8
_diffrn_reflns_limit_h_min -8
_diffrn_reflns_limit_k_max 17
_diffrn_reflns_limit_k_min -19
_diffrn_reflns_limit_l_max 11
_diffrn_reflns_limit_l_min -11
_diffrn_reflns_number 13473
_diffrn_reflns_point_group_measured_fraction_full 0.999
_diffrn_reflns_point_group_measured_fraction_max 0.999
_diffrn_reflns_theta_full 25.242
_diffrn_reflns_theta_max 26.371
_diffrn_reflns_theta_min 2.582
_diffrn_source_current 30.0
_diffrn_source_power 1.5
_diffrn_source_voltage 50.0
_diffrn_standards_number 0
_exptl_absorpt_coefficient_mu 3.368
_exptl_absorpt_correction_T_max 0.0276
_exptl_absorpt_correction_T_min 0.0104
_exptl_absorpt_correction_type multi-scan
_exptl_absorpt_process_details
;
SADABS-2016/2 (Bruker,2016/2) was used for absorption correction.
wR2(int) was 0.0726 before and 0.0472 after correction.
The Ratio of minimum to maximum transmission is 0.3768.
The \l/2 correction factor is Not present.
;
_exptl_crystal_colour yellow
_exptl_crystal_density_diffrn 2.101
_exptl_crystal_description block
_exptl_crystal_F_000 576
_exptl_crystal_size_max 0.2
_exptl_crystal_size_mid 0.15
_exptl_crystal_size_min 0.1
_refine_diff_density_max 0.361
_refine_diff_density_min -0.546
_refine_diff_density_rms 0.104
_refine_ls_extinction_coef .
_refine_ls_extinction_method none
_refine_ls_goodness_of_fit_ref 1.182
_refine_ls_hydrogen_treatment mixed
_refine_ls_matrix_type full
_refine_ls_number_parameters 146
_refine_ls_number_reflns 1936
_refine_ls_number_restraints 0
_refine_ls_restrained_S_all 1.182
_refine_ls_R_factor_all 0.0211
_refine_ls_R_factor_gt 0.0187
_refine_ls_shift/su_max 0.001
_refine_ls_shift/su_mean 0.000
_refine_ls_structure_factor_coef Fsqd
_refine_ls_weighting_details 'w=1/[\s^2^(Fo^2^)+(0.0276P)^2^+0.4834P] where P=(Fo^2^+2Fc^2^)/3'
_refine_ls_weighting_scheme calc
_refine_ls_wR_factor_gt 0.0509
_refine_ls_wR_factor_ref 0.0522
_reflns_Friedel_coverage 0.000
_reflns_Friedel_fraction_full .
_reflns_Friedel_fraction_max .
_reflns_number_gt 1798
_reflns_number_total 1936
_reflns_threshold_expression 'I > 2\s(I)'
_cod_data_source_file suppl_j_ncrs-2021-0058_suppl.cif
_cod_data_source_block 1
_cod_original_sg_symbol_H-M 'P 21/n'
_cod_database_code 8104692
_shelx_space_group_comment
;
The symmetry employed for this shelxl refinement is uniquely defined
by the following loop, which should always be used as a source of
symmetry information in preference to the above space-group names.
They are only intended as comments.
;
_olex2_refinement_description
;
1. Fixed Uiso
 At 1.2 times of:
  All C(H) groups
2.a Aromatic/amide H refined with riding coordinates:
 C3(H), C4(HA), C6(HB)
;

loop_
_space_group_symop_operation_xyz
'x, y, z'
'-x+1/2, y+1/2, -z+1/2'
'-x, -y, -z'
'x-1/2, -y-1/2, z-1/2'

loop_
_atom_site_label
_atom_site_type_symbol
_atom_site_fract_x
_atom_site_fract_y
_atom_site_fract_z
_atom_site_U_iso_or_equiv
_atom_site_adp_type
_atom_site_occupancy
_atom_site_site_symmetry_order
_atom_site_calc_flag
_atom_site_refinement_flags_posn
_atom_site_refinement_flags_adp
_atom_site_refinement_flags_occupancy
_atom_site_disorder_assembly
_atom_site_disorder_group
C1 C 0.6528(4) 0.10901(15) 0.4044(3) 0.0253(5) Uani 1 1 d . . . . .
C2 C 0.5861(4) 0.03329(16) 0.3178(3) 0.0264(5) Uani 1 1 d . . . . .
C3 C 0.6662(4) -0.04302(15) 0.3974(3) 0.0265(5) Uani 1 1 d . . . . .
H H 0.625453 -0.095210 0.342738 0.032 Uiso 1 1 calc R U . . .
C4 C 0.8021(4) -0.04414(15) 0.5520(3) 0.0265(5) Uani 1 1 d . . . . .
HA H 0.853014 -0.096304 0.603720 0.032 Uiso 1 1 calc R U . . .
C5 C 0.8632(3) 0.03254(15) 0.6311(3) 0.0243(5) Uani 1 1 d . . . . .
C6 C 0.7899(4) 0.10905(15) 0.5583(3) 0.0249(5) Uani 1 1 d . . . . .
HB H 0.833366 0.160878 0.613673 0.030 Uiso 1 1 calc R U . . .
I1 I 0.09198(2) 0.28908(2) 0.45256(2) 0.02856(8) Uani 1 1 d . . . . .
N1 N 0.5731(4) 0.19135(15) 0.3327(3) 0.0286(4) Uani 1 1 d . . . . .
N2 N 0.4455(4) 0.03286(17) 0.1677(3) 0.0316(5) Uani 1 1 d . . . . .
N3 N 1.0092(3) 0.03308(13) 0.7924(2) 0.0275(4) Uani 1 1 d . . . . .
O1 O 1.0708(3) 0.10246(12) 0.8557(2) 0.0348(4) Uani 1 1 d . . . . .
O2 O 1.0701(3) -0.03492(12) 0.8601(2) 0.0350(4) Uani 1 1 d . . . . .
O1W O 0.1563(3) 0.20292(13) 0.1247(2) 0.0310(4) Uani 1 1 d . . . . .
HC H 0.631(8) 0.208(2) 0.257(6) 0.074(14) Uiso 1 1 d . . . . .
HD H 0.453(6) 0.188(2) 0.284(4) 0.047(10) Uiso 1 1 d . . . . .
HE H 0.410(6) -0.012(3) 0.122(5) 0.051(10) Uiso 1 1 d . . . . .
HF H 0.601(6) 0.234(3) 0.410(5) 0.054(10) Uiso 1 1 d . . . . .
HG H 0.441(6) 0.072(3) 0.109(5) 0.053(11) Uiso 1 1 d . . . . .
HH H 0.083(6) 0.225(2) 0.168(5) 0.051(11) Uiso 1 1 d . . . . .
HI H 0.089(6) 0.164(3) 0.083(5) 0.058(12) Uiso 1 1 d . . . . .

loop_
_atom_site_aniso_label
_atom_site_aniso_U_11
_atom_site_aniso_U_22
_atom_site_aniso_U_33
_atom_site_aniso_U_23
_atom_site_aniso_U_13
_atom_site_aniso_U_12
C1 0.0248(11) 0.0244(11) 0.0264(12) 0.0019(9) 0.0093(10) -0.0003(9)
C2 0.0252(11) 0.0296(12) 0.0259(12) -0.0009(10) 0.0113(10) -0.0019(9)
C3 0.0275(12) 0.0257(11) 0.0267(12) -0.0024(9) 0.0107(10) -0.0025(9)
C4 0.0278(12) 0.0247(11) 0.0283(12) 0.0017(9) 0.0120(10) 0.0009(9)
C5 0.0227(11) 0.0286(12) 0.0217(11) -0.0002(9) 0.0085(9) -0.0012(9)
C6 0.0246(11) 0.0250(11) 0.0256(12) -0.0014(9) 0.0100(9) -0.0027(9)
I1 0.03164(11) 0.02741(11) 0.02674(11) -0.00125(6) 0.01112(8) -0.00041(6)
N1 0.0281(12) 0.0266(11) 0.0273(11) 0.0028(9) 0.0062(10) 0.0004(9)
N2 0.0340(12) 0.0323(12) 0.0250(11) -0.0023(10) 0.0071(9) -0.0052(10)
N3 0.0244(10) 0.0306(11) 0.0266(10) 0.0009(9) 0.0085(8) -0.0002(8)
O1 0.0406(11) 0.0300(9) 0.0280(10) -0.0032(7) 0.0061(8) -0.0046(8)
O2 0.0365(10) 0.0311(10) 0.0307(10) 0.0060(8) 0.0050(8) 0.0037(8)
O1W 0.0348(10) 0.0287(10) 0.0305(10) -0.0023(7) 0.0136(9) 0.0003(8)

loop_
_atom_type_symbol
_atom_type_description
_atom_type_scat_dispersion_real
_atom_type_scat_dispersion_imag
_atom_type_scat_source
C C 0.0033 0.0016 'International Tables Vol C Tables 4.2.6.8 and 6.1.1.4'
H H 0.0000 0.0000 'International Tables Vol C Tables 4.2.6.8 and 6.1.1.4'
I I -0.4742 1.8119 'International Tables Vol C Tables 4.2.6.8 and 6.1.1.4'
N N 0.0061 0.0033 'International Tables Vol C Tables 4.2.6.8 and 6.1.1.4'
O O 0.0106 0.0060 'International Tables Vol C Tables 4.2.6.8 and 6.1.1.4'

loop_
_geom_angle_atom_site_label_1
_geom_angle_atom_site_label_2
_geom_angle_atom_site_label_3
_geom_angle
_geom_angle_site_symmetry_1
_geom_angle_site_symmetry_3
C2 C1 N1 120.5(2) . .
C6 C1 C2 122.1(2) . .
C6 C1 N1 117.4(2) . .
C3 C2 C1 116.6(2) . .
N2 C2 C1 122.2(2) . .
N2 C2 C3 121.1(2) . .
C2 C3 H 119.0 . .
C4 C3 C2 122.0(2) . .
C4 C3 H 119.0 . .
C3 C4 HA 120.6 . .
C3 C4 C5 118.8(2) . .
C5 C4 HA 120.6 . .
C4 C5 N3 119.8(2) . .
C6 C5 C4 121.5(2) . .
C6 C5 N3 118.7(2) . .
C1 C6 C5 119.0(2) . .
C1 C6 HB 120.5 . .
C5 C6 HB 120.5 . .
C1 N1 HC 111(3) . .
C1 N1 HD 110(3) . .
C1 N1 HF 111(2) . .
HC N1 HD 105(4) . .
HC N1 HF 109(3) . .
HD N1 HF 110(3) . .
C2 N2 HE 120(3) . .
C2 N2 HG 120(3) . .
HE N2 HG 113(4) . .
O1 N3 C5 118.2(2) . .
O2 N3 C5 119.2(2) . .
O2 N3 O1 122.6(2) . .
HH O1W HI 101(4) . .

loop_
_geom_bond_atom_site_label_1
_geom_bond_atom_site_label_2
_geom_bond_distance
_geom_bond_site_symmetry_2
C1 C2 1.413(3) .
C1 C6 1.377(3) .
C1 N1 1.469(3) .
C2 C3 1.411(3) .
C2 N2 1.359(3) .
C3 H 0.9500 .
C3 C4 1.379(3) .
C4 HA 0.9500 .
C4 C5 1.392(3) .
C5 C6 1.382(3) .
C5 N3 1.448(3) .
C6 HB 0.9500 .
N1 HC 0.96(5) .
N1 HD 0.80(4) .
N1 HF 0.95(4) .
N2 HE 0.81(4) .
N2 HG 0.82(4) .
N3 O1 1.239(3) .
N3 O2 1.233(3) .
O1W HH 0.84(4) .
O1W HI 0.78(4) .

loop_
_geom_torsion_atom_site_label_1
_geom_torsion_atom_site_label_2
_geom_torsion_atom_site_label_3
_geom_torsion_atom_site_label_4
_geom_torsion
_geom_torsion_site_symmetry_1
_geom_torsion_site_symmetry_2
_geom_torsion_site_symmetry_3
_geom_torsion_site_symmetry_4
C1 C2 C3 C4 0.4(3) . . . .
C2 C1 C6 C5 -0.6(4) . . . .
C2 C3 C4 C5 -0.7(4) . . . .
C3 C4 C5 C6 0.4(4) . . . .
C3 C4 C5 N3 -178.6(2) . . . .
C4 C5 C6 C1 0.2(4) . . . .
C4 C5 N3 O1 175.2(2) . . . .
C4 C5 N3 O2 -3.5(3) . . . .
C6 C1 C2 C3 0.3(3) . . . .
C6 C1 C2 N2 177.7(2) . . . .
C6 C5 N3 O1 -3.8(3) . . . .
C6 C5 N3 O2 177.5(2) . . . .
N1 C1 C2 C3 -178.3(2) . . . .
N1 C1 C2 N2 -0.9(4) . . . .
N1 C1 C6 C5 178.0(2) . . . .
N2 C2 C3 C4 -177.1(2) . . . .
N3 C5 C6 C1 179.2(2) . . . .
